data_4088947
loop_
_publ_author_name
'Yuan, Kang'
'Wang, Xiang'
'Mellerup, Soren K.'
'Wyman, Ian'
'Schatte, Gabriele'
'Ding, Zhifeng'
'Wang, Suning'

_publ_section_title
;
 Triarylborane-Supported Polyferrocenyl Systems: Impact of the Linking
 Unit on Electronic and Electrochemical Properties
;
_journal_issue 17
_journal_name_full Organometallics
_journal_page_first 3051
_journal_paper_doi 10.1021/acs.organomet.6b00574
_journal_volume 35
_journal_year 2016
_chemical_formula_sum 'C70 H72 B2 Fe2 O'
_chemical_formula_weight 1062.60
_space_group_IT_number 2
_space_group_name_Hall '-P 1'
_space_group_name_H-M_alt 'P -1'
_symmetry_cell_setting triclinic
_symmetry_space_group_name_H-M 'P -1'
_atom_sites_solution_hydrogens geom
_atom_sites_solution_primary direct
_atom_sites_solution_secondary difmap
_audit_creation_method SHELXL-97
_cell_angle_alpha 103.466(3)
_cell_angle_beta 99.860(3)
_cell_angle_gamma 96.218(3)
_cell_formula_units_Z 2
_cell_length_a 10.9634(5)
_cell_length_b 15.5247(7)
_cell_length_c 17.3296(8)
_cell_measurement_reflns_used 5392
_cell_measurement_temperature 180(2)
_cell_measurement_theta_max 25.04
_cell_measurement_theta_min 2.45
_cell_volume 2792.1(2)
_computing_cell_refinement 'Bruker SAINT'
_computing_data_collection 'Bruker APEX2'
_computing_data_reduction 'Bruker SAINT'
_computing_molecular_graphics 'Bruker SHELXTL'
_computing_publication_material 'Bruker SHELXTL'
_computing_structure_refinement 'SHELXL-97 (Sheldrick, 1997)'
_computing_structure_solution 'SHELXS-97 (Sheldrick, 1990)'
_diffrn_ambient_temperature 180(2)
_diffrn_measured_fraction_theta_full 0.986
_diffrn_measured_fraction_theta_max 0.986
_diffrn_measurement_device_type 'Bruker APEX-II CCD'
_diffrn_measurement_method '\f and \w scans'
_diffrn_radiation_monochromator graphite
_diffrn_radiation_source 'fine-focus sealed tube'
_diffrn_radiation_type MoK\a
_diffrn_radiation_wavelength 0.71073
_diffrn_reflns_av_R_equivalents 0.0731
_diffrn_reflns_av_sigmaI/netI 0.0964
_diffrn_reflns_limit_h_max 14
_diffrn_reflns_limit_h_min -14
_diffrn_reflns_limit_k_max 19
_diffrn_reflns_limit_k_min -19
_diffrn_reflns_limit_l_max 22
_diffrn_reflns_limit_l_min -22
_diffrn_reflns_number 45898
_diffrn_reflns_theta_full 27.15
_diffrn_reflns_theta_max 27.15
_diffrn_reflns_theta_min 1.37
_diffrn_standards_number 0
_exptl_absorpt_coefficient_mu 0.564
_exptl_absorpt_correction_T_max 0.9669
_exptl_absorpt_correction_T_min 0.9202
_exptl_absorpt_correction_type multi-scan
_exptl_crystal_colour red
_exptl_crystal_density_diffrn 1.264
_exptl_crystal_density_method 'not measured'
_exptl_crystal_description needle
_exptl_crystal_F_000 1124
_exptl_crystal_size_max 0.15
_exptl_crystal_size_mid 0.12
_exptl_crystal_size_min 0.06
_refine_diff_density_max 0.532
_refine_diff_density_min -0.693
_refine_diff_density_rms 0.071
_refine_ls_extinction_method none
_refine_ls_goodness_of_fit_ref 1.041
_refine_ls_hydrogen_treatment constr
_refine_ls_matrix_type full
_refine_ls_number_parameters 688
_refine_ls_number_reflns 12194
_refine_ls_number_restraints 0
_refine_ls_restrained_S_all 1.041
_refine_ls_R_factor_all 0.1208
_refine_ls_R_factor_gt 0.0567
_refine_ls_shift/su_max 0.036
_refine_ls_shift/su_mean 0.000
_refine_ls_structure_factor_coef Fsqd
_refine_ls_weighting_details 'calc w=1/[\s^2^(Fo^2^)+(0.0500P)^2^+1.0000P] where P=(Fo^2^+2Fc^2^)/3'
_refine_ls_weighting_scheme calc
_refine_ls_wR_factor_gt 0.1157
_refine_ls_wR_factor_ref 0.1400
_reflns_number_gt 6987
_reflns_number_total 12194
_reflns_threshold_expression >2sigma(I)
_cod_data_source_file om6b00574_si_002.cif
_cod_data_source_block ky25
_cod_depositor_comments
;
The following automatic conversions were performed:

data item '_symmetry_cell_setting' value 'Triclinic' was changed to
'triclinic' in accordance with the
/home/saulius/struct/COD-crude-data/automatic-downloads/DataCite-retrospective/ACS/depositions/lib/dictionaries/cif_core.dic
dictionary named 'cif_core.dic' version 2.4.2 last updated on
2011-04-26.

Automatic conversion script
Id: cif_fix_values 6909 2019-04-08 15:41:33Z antanas 
;
_cod_original_sg_symbol_H-M P-1
_cod_database_code 4088947

loop_
_symmetry_equiv_pos_as_xyz
'x, y, z'
'-x, -y, -z'

loop_
_atom_site_label
_atom_site_type_symbol
_atom_site_fract_x
_atom_site_fract_y
_atom_site_fract_z
_atom_site_U_iso_or_equiv
_atom_site_adp_type
_atom_site_occupancy
_atom_site_symmetry_multiplicity
_atom_site_calc_flag
_atom_site_refinement_flags
Fe1 Fe 0.33706(5) 0.51960(3) 0.35829(3) 0.03036(14) Uani 1 1 d .
Fe2 Fe 0.37459(4) 0.03883(3) -0.36415(3) 0.03022(14) Uani 1 1 d .
C1 C 0.4422(4) 0.6431(3) 0.3939(2) 0.0534(11) Uani 1 1 d .
H1A H 0.4140 0.7000 0.4197 0.064 Uiso 1 1 calc R
C2 C 0.4312(4) 0.6068(3) 0.3097(2) 0.0508(11) Uani 1 1 d .
H2A H 0.3944 0.6335 0.2656 0.061 Uiso 1 1 calc R
C3 C 0.4825(3) 0.5266(3) 0.2996(2) 0.0490(10) Uani 1 1 d .
H3A H 0.4876 0.4858 0.2467 0.059 Uiso 1 1 calc R
C4 C 0.5249(3) 0.5135(3) 0.3769(2) 0.0496(10) Uani 1 1 d .
H4A H 0.5652 0.4618 0.3885 0.059 Uiso 1 1 calc R
C5 C 0.4996(4) 0.5857(3) 0.4351(2) 0.0503(11) Uani 1 1 d .
H5A H 0.5191 0.5944 0.4951 0.060 Uiso 1 1 calc R
C6 C 0.1553(3) 0.5040(2) 0.3016(2) 0.0350(8) Uani 1 1 d .
H6A H 0.1211 0.5341 0.2592 0.042 Uiso 1 1 calc R
C7 C 0.1677(3) 0.5370(3) 0.3861(2) 0.0404(9) Uani 1 1 d .
H7A H 0.1445 0.5951 0.4140 0.048 Uiso 1 1 calc R
C8 C 0.2193(3) 0.4751(2) 0.4248(2) 0.0368(9) Uani 1 1 d .
H8A H 0.2393 0.4820 0.4846 0.044 Uiso 1 1 calc R
C9 C 0.2400(3) 0.4022(2) 0.36461(18) 0.0297(8) Uani 1 1 d .
H9A H 0.2766 0.3485 0.3742 0.036 Uiso 1 1 calc R
C10 C 0.1991(3) 0.4196(2) 0.28759(18) 0.0271(7) Uani 1 1 d .
C11 C 0.2004(3) 0.3624(2) 0.20987(19) 0.0252(7) Uani 1 1 d .
C12 C 0.1963(3) 0.3146(2) 0.14389(19) 0.0227(7) Uani 1 1 d .
C13 C 0.1938(3) 0.2629(2) 0.06317(17) 0.0208(7) Uani 1 1 d .
C14 C 0.1173(3) 0.2821(2) -0.00217(18) 0.0236(7) Uani 1 1 d .
H14A H 0.0652 0.3265 0.0093 0.028 Uiso 1 1 calc R
C15 C 0.1133(3) 0.2394(2) -0.08359(18) 0.0227(7) Uani 1 1 d .
C16 C 0.1899(3) 0.1716(2) -0.09812(17) 0.0227(7) Uani 1 1 d .
C17 C 0.2678(3) 0.1538(2) -0.03248(18) 0.0252(7) Uani 1 1 d .
H17A H 0.3209 0.1099 -0.0436 0.030 Uiso 1 1 calc R
C18 C 0.2716(3) 0.1968(2) 0.04824(18) 0.0218(7) Uani 1 1 d .
C19 C 0.3021(3) 0.1405(2) 0.18639(18) 0.0233(7) Uani 1 1 d .
C20 C 0.3566(3) 0.1801(2) 0.26855(19) 0.0270(7) Uani 1 1 d .
C21 C 0.4728(3) 0.2499(2) 0.2939(2) 0.0398(9) Uani 1 1 d .
H21A H 0.4983 0.2671 0.3531 0.060 Uiso 1 1 calc R
H21B H 0.4550 0.3028 0.2748 0.060 Uiso 1 1 calc R
H21C H 0.5406 0.2253 0.2701 0.060 Uiso 1 1 calc R
C22 C 0.2998(3) 0.1572(2) 0.3288(2) 0.0321(8) Uani 1 1 d .
H22A H 0.3367 0.1851 0.3840 0.039 Uiso 1 1 calc R
C23 C 0.1923(3) 0.0957(2) 0.3112(2) 0.0359(9) Uani 1 1 d .
C24 C 0.1300(4) 0.0729(3) 0.3768(2) 0.0568(12) Uani 1 1 d .
H24A H 0.1891 0.0932 0.4290 0.085 Uiso 1 1 calc R
H24B H 0.1045 0.0078 0.3642 0.085 Uiso 1 1 calc R
H24C H 0.0560 0.1027 0.3796 0.085 Uiso 1 1 calc R
C25 C 0.1402(3) 0.0548(2) 0.2300(2) 0.0318(8) Uani 1 1 d .
H25A H 0.0672 0.0109 0.2165 0.038 Uiso 1 1 calc R
C26 C 0.1927(3) 0.0767(2) 0.16808(19) 0.0249(7) Uani 1 1 d .
C27 C 0.1318(3) 0.0276(2) 0.08207(19) 0.0322(8) Uani 1 1 d .
H27A H 0.0616 -0.0172 0.0821 0.048 Uiso 1 1 calc R
H27B H 0.1933 -0.0024 0.0554 0.048 Uiso 1 1 calc R
H27C H 0.1009 0.0704 0.0528 0.048 Uiso 1 1 calc R
C28 C 0.5002(3) 0.1665(2) 0.10982(18) 0.0248(7) Uani 1 1 d .
C29 C 0.5727(3) 0.2420(2) 0.0996(2) 0.0303(8) Uani 1 1 d .
C30 C 0.5182(3) 0.3274(2) 0.0936(2) 0.0434(10) Uani 1 1 d .
H30A H 0.5866 0.3774 0.1041 0.065 Uiso 1 1 calc R
H30B H 0.4654 0.3409 0.1338 0.065 Uiso 1 1 calc R
H30C H 0.4676 0.3186 0.0392 0.065 Uiso 1 1 calc R
C31 C 0.6991(3) 0.2430(2) 0.0982(2) 0.0352(8) Uani 1 1 d .
H31A H 0.7461 0.2946 0.0909 0.042 Uiso 1 1 calc R
C32 C 0.7583(3) 0.1705(2) 0.10725(19) 0.0327(8) Uani 1 1 d .
C33 C 0.6874(3) 0.0955(2) 0.11478(19) 0.0303(8) Uani 1 1 d .
H33A H 0.7266 0.0449 0.1198 0.036 Uiso 1 1 calc R
C34 C 0.5600(3) 0.0910(2) 0.11533(18) 0.0247(7) Uani 1 1 d .
C35 C 0.4884(3) 0.0036(2) 0.1182(2) 0.0303(8) Uani 1 1 d .
H35A H 0.5465 -0.0315 0.1418 0.045 Uiso 1 1 calc R
H35B H 0.4467 -0.0302 0.0632 0.045 Uiso 1 1 calc R
H35C H 0.4255 0.0158 0.1516 0.045 Uiso 1 1 calc R
C36 C 0.8973(3) 0.1752(3) 0.1107(2) 0.0475(10) Uani 1 1 d .
H36A H 0.9302 0.1345 0.1417 0.071 Uiso 1 1 calc R
H36B H 0.9393 0.2367 0.1371 0.071 Uiso 1 1 calc R
H36C H 0.9128 0.1576 0.0556 0.071 Uiso 1 1 calc R
C37 C 0.1933(3) 0.1192(2) -0.17793(19) 0.0259(7) Uani 1 1 d .
C38 C 0.2047(3) 0.0719(2) -0.24041(19) 0.0282(8) Uani 1 1 d .
C39 C 0.2211(3) 0.0178(2) -0.31602(18) 0.0283(8) Uani 1 1 d .
C40 C 0.2824(3) -0.0597(2) -0.3265(2) 0.0330(8) Uani 1 1 d .
H40A H 0.3178 -0.0877 -0.2829 0.040 Uiso 1 1 calc R
C41 C 0.2827(3) -0.0899(2) -0.4101(2) 0.0402(9) Uani 1 1 d .
H41A H 0.3202 -0.1426 -0.4357 0.048 Uiso 1 1 calc R
C42 C 0.5496(4) 0.0502(3) -0.3916(2) 0.0504(11) Uani 1 1 d .
H42A H 0.5817 0.0037 -0.4300 0.060 Uiso 1 1 calc R
C43 C 0.4840(4) 0.1177(3) -0.4123(3) 0.0521(11) Uani 1 1 d .
H43A H 0.4630 0.1280 -0.4676 0.063 Uiso 1 1 calc R
C44 C 0.4547(4) 0.1690(2) -0.3405(3) 0.0479(10) Uani 1 1 d .
H44A H 0.4098 0.2222 -0.3359 0.057 Uiso 1 1 calc R
C45 C 0.5013(3) 0.1317(2) -0.2769(2) 0.0444(10) Uani 1 1 d .
H45A H 0.4942 0.1536 -0.2190 0.053 Uiso 1 1 calc R
C46 C 0.5600(3) 0.0587(3) -0.3081(2) 0.0462(10) Uani 1 1 d .
H46A H 0.6010 0.0195 -0.2766 0.055 Uiso 1 1 calc R
C47 C 0.1857(3) 0.0349(2) -0.39298(19) 0.0341(8) Uani 1 1 d .
H47A H 0.1416 0.0851 -0.4044 0.041 Uiso 1 1 calc R
C48 C 0.2233(3) -0.0325(2) -0.4511(2) 0.0405(9) Uani 1 1 d .
H48A H 0.2114 -0.0374 -0.5106 0.049 Uiso 1 1 calc R
C49 C -0.0757(3) 0.3268(2) -0.12443(17) 0.0220(7) Uani 1 1 d .
C50 C -0.0678(3) 0.4202(2) -0.11618(18) 0.0277(8) Uani 1 1 d .
C51 C 0.0485(3) 0.4756(2) -0.1248(2) 0.0361(9) Uani 1 1 d .
H51A H 0.0354 0.5383 -0.1176 0.054 Uiso 1 1 calc R
H51B H 0.0658 0.4528 -0.1789 0.054 Uiso 1 1 calc R
H51C H 0.1197 0.4720 -0.0836 0.054 Uiso 1 1 calc R
C52 C -0.1663(3) 0.4635(2) -0.09546(19) 0.0314(8) Uani 1 1 d .
H52A H -0.1597 0.5261 -0.0905 0.038 Uiso 1 1 calc R
C53 C -0.2733(3) 0.4194(2) -0.08174(19) 0.0315(8) Uani 1 1 d .
C54 C -0.3774(3) 0.4695(3) -0.0591(2) 0.0461(10) Uani 1 1 d .
H54A H -0.4500 0.4267 -0.0590 0.069 Uiso 1 1 calc R
H54B H -0.4012 0.5039 -0.0985 0.069 Uiso 1 1 calc R
H54C H -0.3489 0.5104 -0.0050 0.069 Uiso 1 1 calc R
C55 C -0.2801(3) 0.3283(2) -0.08763(18) 0.0298(8) Uani 1 1 d .
H55A H -0.3524 0.2968 -0.0775 0.036 Uiso 1 1 calc R
C56 C -0.1835(3) 0.2816(2) -0.10808(18) 0.0239(7) Uani 1 1 d .
C57 C -0.1992(3) 0.1828(2) -0.1132(2) 0.0331(8) Uani 1 1 d .
H57A H -0.1167 0.1635 -0.1064 0.050 Uiso 1 1 calc R
H57B H -0.2498 0.1496 -0.1662 0.050 Uiso 1 1 calc R
H57C H -0.2412 0.1710 -0.0703 0.050 Uiso 1 1 calc R
C58 C 0.0688(3) 0.2751(2) -0.23448(18) 0.0244(7) Uani 1 1 d .
C59 C 0.1897(3) 0.3111(2) -0.24082(19) 0.0291(8) Uani 1 1 d .
C60 C 0.2973(3) 0.3460(3) -0.1687(2) 0.0427(9) Uani 1 1 d .
H60A H 0.3472 0.3992 -0.1752 0.064 Uiso 1 1 calc R
H60B H 0.3502 0.2995 -0.1652 0.064 Uiso 1 1 calc R
H60C H 0.2642 0.3619 -0.1191 0.064 Uiso 1 1 calc R
C61 C 0.2134(3) 0.3188(2) -0.3153(2) 0.0330(8) Uani 1 1 d .
H61A H 0.2940 0.3461 -0.3178 0.040 Uiso 1 1 calc R
C62 C 0.1238(3) 0.2881(2) -0.3859(2) 0.0355(8) Uani 1 1 d .
C63 C 0.1529(4) 0.2979(3) -0.4661(2) 0.0634(13) Uani 1 1 d .
H63A H 0.0914 0.2566 -0.5106 0.095 Uiso 1 1 calc R
H63B H 0.2371 0.2839 -0.4696 0.095 Uiso 1 1 calc R
H63C H 0.1490 0.3597 -0.4698 0.095 Uiso 1 1 calc R
C64 C 0.0071(3) 0.2500(2) -0.38088(19) 0.0347(8) Uani 1 1 d .
H64A H -0.0547 0.2266 -0.4292 0.042 Uiso 1 1 calc R
C65 C -0.0234(3) 0.2445(2) -0.30706(19) 0.0284(8) Uani 1 1 d .
C66 C -0.1544(3) 0.2025(3) -0.3078(2) 0.0424(9) Uani 1 1 d .
H66A H -0.1995 0.1772 -0.3639 0.064 Uiso 1 1 calc R
H66B H -0.1986 0.2482 -0.2804 0.064 Uiso 1 1 calc R
H66C H -0.1503 0.1548 -0.2795 0.064 Uiso 1 1 calc R
C67 C 0.7636(4) 0.3987(3) 0.3921(2) 0.0467(10) Uani 1 1 d .
H67A H 0.7801 0.4463 0.4435 0.056 Uiso 1 1 calc R
H67B H 0.6723 0.3773 0.3768 0.056 Uiso 1 1 calc R
B1 B 0.3596(3) 0.1680(2) 0.1166(2) 0.0230(8) Uani 1 1 d .
B2 B 0.0349(3) 0.2764(2) -0.1495(2) 0.0240(8) Uani 1 1 d .
O1 O 0.8247(5) 0.3291(3) 0.4042(3) 0.1371(17) Uani 1 1 d .
C68 C 0.8659(6) 0.3728(5) 0.2914(4) 0.112(2) Uani 1 1 d .
H68A H 0.9512 0.4014 0.2917 0.134 Uiso 1 1 calc R
H68B H 0.8222 0.3487 0.2341 0.134 Uiso 1 1 calc R
C69 C 0.8761(6) 0.2994(5) 0.3285(4) 0.113(2) Uani 1 1 d .
H69A H 0.9645 0.2903 0.3420 0.136 Uiso 1 1 calc R
H69B H 0.8259 0.2431 0.2925 0.136 Uiso 1 1 calc R
C70 C 0.8034(6) 0.4368(4) 0.3283(5) 0.123(3) Uani 1 1 d .
H70A H 0.7303 0.4451 0.2899 0.148 Uiso 1 1 calc R
H70B H 0.8592 0.4950 0.3518 0.148 Uiso 1 1 calc R

loop_
_atom_site_aniso_label
_atom_site_aniso_U_11
_atom_site_aniso_U_22
_atom_site_aniso_U_33
_atom_site_aniso_U_23
_atom_site_aniso_U_13
_atom_site_aniso_U_12
Fe1 0.0347(3) 0.0279(3) 0.0264(3) 0.0065(2) 0.0027(2) 0.0021(2)
Fe2 0.0348(3) 0.0274(3) 0.0282(3) 0.0046(2) 0.0101(2) 0.0035(2)
C1 0.068(3) 0.029(2) 0.055(3) 0.004(2) 0.007(2) -0.009(2)
C2 0.057(3) 0.048(3) 0.047(3) 0.023(2) 0.007(2) -0.010(2)
C3 0.042(2) 0.054(3) 0.048(3) 0.008(2) 0.016(2) -0.007(2)
C4 0.032(2) 0.058(3) 0.054(3) 0.015(2) 0.0000(19) -0.0024(19)
C5 0.049(3) 0.049(3) 0.040(2) 0.005(2) -0.003(2) -0.017(2)
C6 0.037(2) 0.037(2) 0.0295(19) 0.0045(16) 0.0011(16) 0.0158(17)
C7 0.040(2) 0.043(2) 0.033(2) -0.0001(18) 0.0055(17) 0.0122(18)
C8 0.041(2) 0.041(2) 0.0244(18) 0.0058(16) 0.0063(16) -0.0008(18)
C9 0.034(2) 0.0300(19) 0.0258(18) 0.0078(15) 0.0062(15) 0.0040(15)
C10 0.0259(19) 0.0275(18) 0.0252(18) 0.0018(14) 0.0042(14) 0.0054(14)
C11 0.0228(18) 0.0261(18) 0.0272(18) 0.0097(15) 0.0017(14) 0.0053(14)
C12 0.0183(17) 0.0241(17) 0.0285(18) 0.0117(15) 0.0031(14) 0.0067(13)
C13 0.0180(17) 0.0246(17) 0.0204(16) 0.0077(13) 0.0026(13) 0.0035(13)
C14 0.0200(17) 0.0255(17) 0.0274(18) 0.0096(14) 0.0057(14) 0.0054(14)
C15 0.0186(17) 0.0256(17) 0.0237(17) 0.0067(14) 0.0024(13) 0.0045(13)
C16 0.0219(17) 0.0251(17) 0.0206(16) 0.0053(14) 0.0032(14) 0.0040(14)
C17 0.0227(18) 0.0277(18) 0.0285(18) 0.0088(14) 0.0072(14) 0.0113(14)
C18 0.0176(17) 0.0237(17) 0.0262(17) 0.0098(14) 0.0036(13) 0.0068(13)
C19 0.0186(17) 0.0266(17) 0.0269(17) 0.0102(14) 0.0022(14) 0.0101(14)
C20 0.0266(19) 0.0288(18) 0.0266(18) 0.0096(15) 0.0023(15) 0.0085(15)
C21 0.037(2) 0.046(2) 0.029(2) 0.0050(17) -0.0033(16) 0.0024(18)
C22 0.038(2) 0.035(2) 0.0245(18) 0.0092(15) 0.0044(16) 0.0121(17)
C23 0.041(2) 0.041(2) 0.035(2) 0.0202(17) 0.0140(17) 0.0128(18)
C24 0.065(3) 0.062(3) 0.052(3) 0.024(2) 0.026(2) 0.006(2)
C25 0.0247(19) 0.0322(19) 0.043(2) 0.0179(17) 0.0083(16) 0.0053(15)
C26 0.0206(18) 0.0246(17) 0.0315(18) 0.0096(14) 0.0032(14) 0.0094(14)
C27 0.028(2) 0.0275(19) 0.036(2) 0.0066(15) -0.0018(16) 0.0006(15)
C28 0.0241(18) 0.0295(18) 0.0228(17) 0.0102(14) 0.0031(14) 0.0081(14)
C29 0.0240(19) 0.035(2) 0.036(2) 0.0162(16) 0.0063(15) 0.0082(15)
C30 0.036(2) 0.032(2) 0.067(3) 0.0224(19) 0.0095(19) 0.0045(17)
C31 0.028(2) 0.040(2) 0.041(2) 0.0164(17) 0.0085(16) 0.0009(16)
C32 0.0224(19) 0.045(2) 0.0303(19) 0.0072(17) 0.0045(15) 0.0084(16)
C33 0.0240(19) 0.037(2) 0.0294(18) 0.0055(16) 0.0019(15) 0.0151(16)
C34 0.0242(18) 0.0294(18) 0.0208(16) 0.0071(14) 0.0013(14) 0.0087(14)
C35 0.029(2) 0.0263(18) 0.038(2) 0.0125(16) 0.0043(16) 0.0116(15)
C36 0.026(2) 0.056(3) 0.059(3) 0.010(2) 0.0104(19) 0.0081(18)
C37 0.0245(18) 0.0297(18) 0.0262(18) 0.0120(15) 0.0037(14) 0.0077(14)
C38 0.0274(19) 0.0311(19) 0.0283(19) 0.0106(16) 0.0057(15) 0.0068(15)
C39 0.032(2) 0.0267(18) 0.0243(18) 0.0035(14) 0.0065(15) 0.0022(15)
C40 0.040(2) 0.0257(18) 0.033(2) 0.0070(15) 0.0095(16) 0.0043(16)
C41 0.055(3) 0.027(2) 0.034(2) -0.0037(16) 0.0164(19) 0.0018(18)
C42 0.043(3) 0.052(3) 0.052(3) -0.001(2) 0.023(2) 0.003(2)
C43 0.052(3) 0.056(3) 0.051(3) 0.020(2) 0.016(2) -0.007(2)
C44 0.044(2) 0.027(2) 0.071(3) 0.009(2) 0.015(2) 0.0002(18)
C45 0.039(2) 0.041(2) 0.044(2) -0.0014(19) 0.0084(19) -0.0044(18)
C46 0.033(2) 0.049(2) 0.053(3) 0.008(2) 0.0073(19) 0.0046(19)
C47 0.033(2) 0.040(2) 0.0281(19) 0.0086(16) 0.0029(16) 0.0062(17)
C48 0.051(2) 0.042(2) 0.0244(19) 0.0021(17) 0.0086(17) 0.0015(19)
C49 0.0232(18) 0.0260(17) 0.0167(15) 0.0069(13) -0.0004(13) 0.0071(14)
C50 0.033(2) 0.0281(18) 0.0215(17) 0.0099(14) -0.0006(15) 0.0037(15)
C51 0.039(2) 0.030(2) 0.038(2) 0.0118(16) -0.0001(17) 0.0046(16)
C52 0.040(2) 0.0245(18) 0.0287(19) 0.0073(15) 0.0002(16) 0.0110(16)
C53 0.032(2) 0.033(2) 0.0283(18) 0.0054(15) 0.0002(15) 0.0173(16)
C54 0.043(2) 0.046(2) 0.050(2) 0.0071(19) 0.0095(19) 0.0252(19)
C55 0.0271(19) 0.035(2) 0.0281(18) 0.0095(15) 0.0048(15) 0.0061(15)
C56 0.0245(18) 0.0263(17) 0.0218(17) 0.0090(14) 0.0012(14) 0.0064(14)
C57 0.030(2) 0.0292(19) 0.043(2) 0.0120(16) 0.0091(16) 0.0051(15)
C58 0.0228(18) 0.0241(17) 0.0276(18) 0.0097(14) 0.0034(14) 0.0054(14)
C59 0.0266(19) 0.0322(19) 0.0292(18) 0.0102(15) 0.0033(15) 0.0068(15)
C60 0.028(2) 0.054(2) 0.043(2) 0.0159(19) -0.0005(17) -0.0032(18)
C61 0.030(2) 0.034(2) 0.040(2) 0.0161(17) 0.0120(17) 0.0043(16)
C62 0.044(2) 0.037(2) 0.030(2) 0.0118(16) 0.0121(17) 0.0103(17)
C63 0.074(3) 0.080(3) 0.041(2) 0.024(2) 0.019(2) 0.002(3)
C64 0.040(2) 0.040(2) 0.0233(19) 0.0103(16) -0.0001(16) 0.0085(17)
C65 0.0266(19) 0.0315(19) 0.0272(18) 0.0081(15) 0.0022(15) 0.0094(15)
C66 0.034(2) 0.054(2) 0.031(2) 0.0035(18) 0.0004(17) -0.0047(18)
C67 0.054(3) 0.052(3) 0.040(2) 0.001(2) 0.027(2) 0.027(2)
B1 0.027(2) 0.0136(17) 0.027(2) 0.0026(15) 0.0019(16) 0.0057(15)
B2 0.022(2) 0.0211(19) 0.026(2) 0.0053(16) -0.0001(16) -0.0013(15)
O1 0.178(5) 0.151(4) 0.097(3) 0.036(3) 0.049(3) 0.046(4)
C68 0.106(5) 0.126(6) 0.084(4) 0.009(4) 0.023(4) -0.034(5)
C69 0.128(6) 0.121(6) 0.085(5) -0.007(4) 0.033(4) 0.054(5)
C70 0.099(5) 0.111(5) 0.190(7) 0.034(5) 0.086(5) 0.070(4)

loop_
_atom_type_symbol
_atom_type_description
_atom_type_scat_dispersion_real
_atom_type_scat_dispersion_imag
_atom_type_scat_source
C C 0.0033 0.0016 'International Tables Vol C Tables 4.2.6.8 and 6.1.1.4'
H H 0.0000 0.0000 'International Tables Vol C Tables 4.2.6.8 and 6.1.1.4'
B B 0.0013 0.0007 'International Tables Vol C Tables 4.2.6.8 and 6.1.1.4'
Fe Fe 0.3463 0.8444 'International Tables Vol C Tables 4.2.6.8 and 6.1.1.4'
O O 0.0106 0.0060 'International Tables Vol C Tables 4.2.6.8 and 6.1.1.4'

loop_
_geom_angle_atom_site_label_1
_geom_angle_atom_site_label_2
_geom_angle_atom_site_label_3
_geom_angle
C7 Fe1 C6 40.78(13)
C7 Fe1 C1 105.90(16)
C6 Fe1 C1 119.85(16)
C7 Fe1 C2 121.72(17)
C6 Fe1 C2 105.32(16)
C1 Fe1 C2 40.80(15)
C7 Fe1 C5 121.49(15)
C6 Fe1 C5 155.99(16)
C1 Fe1 C5 40.27(15)
C2 Fe1 C5 68.23(16)
C7 Fe1 C3 158.70(16)
C6 Fe1 C3 122.99(15)
C1 Fe1 C3 68.08(17)
C2 Fe1 C3 40.48(15)
C5 Fe1 C3 67.99(16)
C7 Fe1 C8 40.48(14)
C6 Fe1 C8 68.62(14)
C1 Fe1 C8 122.99(15)
C2 Fe1 C8 158.57(16)
C5 Fe1 C8 108.48(15)
C3 Fe1 C8 159.82(16)
C7 Fe1 C10 68.51(13)
C6 Fe1 C10 41.06(12)
C1 Fe1 C10 156.49(15)
C2 Fe1 C10 121.29(14)
C5 Fe1 C10 162.01(15)
C3 Fe1 C10 108.39(14)
C8 Fe1 C10 68.46(13)
C7 Fe1 C9 68.44(14)
C6 Fe1 C9 69.07(14)
C1 Fe1 C9 160.20(15)
C2 Fe1 C9 158.38(15)
C5 Fe1 C9 125.24(15)
C3 Fe1 C9 123.95(15)
C8 Fe1 C9 40.61(12)
C10 Fe1 C9 40.96(12)
C7 Fe1 C4 158.24(15)
C6 Fe1 C4 160.63(15)
C1 Fe1 C4 67.84(17)
C2 Fe1 C4 68.06(17)
C5 Fe1 C4 40.39(15)
C3 Fe1 C4 40.36(15)
C8 Fe1 C4 124.10(15)
C10 Fe1 C4 125.52(15)
C9 Fe1 C4 109.98(15)
C39 Fe2 C45 106.36(14)
C39 Fe2 C44 115.31(14)
C45 Fe2 C44 40.51(15)
C39 Fe2 C43 149.61(16)
C45 Fe2 C43 68.18(16)
C44 Fe2 C43 40.89(15)
C39 Fe2 C40 41.23(12)
C45 Fe2 C40 115.95(15)
C44 Fe2 C40 148.68(15)
C43 Fe2 C40 168.69(16)
C39 Fe2 C47 40.81(12)
C45 Fe2 C47 127.93(15)
C44 Fe2 C47 107.23(15)
C43 Fe2 C47 117.66(16)
C40 Fe2 C47 68.98(14)
C39 Fe2 C41 68.47(13)
C45 Fe2 C41 150.14(16)
C44 Fe2 C41 168.96(16)
C43 Fe2 C41 131.15(15)
C40 Fe2 C41 40.57(13)
C47 Fe2 C41 68.33(15)
C39 Fe2 C42 167.15(15)
C45 Fe2 C42 67.64(15)
C44 Fe2 C42 68.13(16)
C43 Fe2 C42 40.39(15)
C40 Fe2 C42 129.81(16)
C47 Fe2 C42 151.77(15)
C41 Fe2 C42 110.65(15)
C39 Fe2 C46 128.21(14)
C45 Fe2 C46 40.35(14)
C44 Fe2 C46 68.11(16)
C43 Fe2 C46 67.92(16)
C40 Fe2 C46 107.85(15)
C47 Fe2 C46 166.29(14)
C41 Fe2 C46 118.56(16)
C42 Fe2 C46 40.04(15)
C39 Fe2 C48 68.34(13)
C45 Fe2 C48 167.30(15)
C44 Fe2 C48 130.04(16)
C43 Fe2 C48 110.13(16)
C40 Fe2 C48 68.27(14)
C47 Fe2 C48 40.70(13)
C41 Fe2 C48 40.19(14)
C42 Fe2 C48 119.86(15)
C46 Fe2 C48 151.84(15)
C5 C1 C2 108.4(4)
C5 C1 Fe1 70.3(2)
C2 C1 Fe1 69.8(2)
C3 C2 C1 107.4(4)
C3 C2 Fe1 70.0(2)
C1 C2 Fe1 69.4(2)
C2 C3 C4 108.2(4)
C2 C3 Fe1 69.5(2)
C4 C3 Fe1 70.1(2)
C3 C4 C5 107.9(4)
C3 C4 Fe1 69.6(2)
C5 C4 Fe1 69.5(2)
C1 C5 C4 108.0(4)
C1 C5 Fe1 69.5(2)
C4 C5 Fe1 70.1(2)
C7 C6 C10 107.5(3)
C7 C6 Fe1 69.6(2)
C10 C6 Fe1 70.02(18)
C8 C7 C6 108.8(3)
C8 C7 Fe1 70.2(2)
C6 C7 Fe1 69.6(2)
C7 C8 C9 108.4(3)
C7 C8 Fe1 69.3(2)
C9 C8 Fe1 69.89(19)
C8 C9 C10 107.5(3)
C8 C9 Fe1 69.51(19)
C10 C9 Fe1 69.43(18)
C6 C10 C9 107.8(3)
C6 C10 C11 125.8(3)
C9 C10 C11 126.4(3)
C6 C10 Fe1 68.92(19)
C9 C10 Fe1 69.61(18)
C11 C10 Fe1 127.4(2)
C12 C11 C10 177.3(3)
C11 C12 C13 176.0(3)
C14 C13 C18 119.5(3)
C14 C13 C12 119.1(3)
C18 C13 C12 121.3(3)
C13 C14 C15 123.7(3)
C14 C15 C16 116.5(3)
C14 C15 B2 117.2(3)
C16 C15 B2 126.1(3)
C17 C16 C15 119.5(3)
C17 C16 C37 117.1(3)
C15 C16 C37 123.4(3)
C18 C17 C16 123.6(3)
C17 C18 C13 117.1(3)
C17 C18 B1 118.6(3)
C13 C18 B1 124.2(3)
C20 C19 C26 118.1(3)
C20 C19 B1 121.2(3)
C26 C19 B1 120.7(3)
C22 C20 C19 119.6(3)
C22 C20 C21 118.5(3)
C19 C20 C21 121.8(3)
C23 C22 C20 122.4(3)
C22 C23 C25 118.0(3)
C22 C23 C24 122.0(3)
C25 C23 C24 120.1(3)
C26 C25 C23 121.5(3)
C25 C26 C19 120.4(3)
C25 C26 C27 117.8(3)
C19 C26 C27 121.7(3)
C29 C28 C34 117.5(3)
C29 C28 B1 120.4(3)
C34 C28 B1 122.1(3)
C31 C29 C28 120.7(3)
C31 C29 C30 117.3(3)
C28 C29 C30 121.9(3)
C32 C31 C29 121.5(3)
C33 C32 C31 118.1(3)
C33 C32 C36 121.3(3)
C31 C32 C36 120.6(3)
C32 C33 C34 122.3(3)
C33 C34 C28 119.8(3)
C33 C34 C35 118.3(3)
C28 C34 C35 121.9(3)
C38 C37 C16 173.6(3)
C37 C38 C39 177.9(3)
C47 C39 C40 108.0(3)
C47 C39 C38 125.8(3)
C40 C39 C38 126.1(3)
C47 C39 Fe2 69.81(18)
C40 C39 Fe2 69.58(18)
C38 C39 Fe2 123.5(2)
C41 C40 C39 107.4(3)
C41 C40 Fe2 70.17(19)
C39 C40 Fe2 69.19(18)
C48 C41 C40 108.7(3)
C48 C41 Fe2 70.1(2)
C40 C41 Fe2 69.26(18)
C46 C42 C43 108.3(3)
C46 C42 Fe2 70.0(2)
C43 C42 Fe2 69.0(2)
C42 C43 C44 107.9(4)
C42 C43 Fe2 70.6(2)
C44 C43 Fe2 69.5(2)
C45 C44 C43 107.4(4)
C45 C44 Fe2 69.7(2)
C43 C44 Fe2 69.6(2)
C44 C45 C46 108.7(3)
C44 C45 Fe2 69.8(2)
C46 C45 Fe2 70.7(2)
C42 C46 C45 107.8(4)
C42 C46 Fe2 70.0(2)
C45 C46 Fe2 69.0(2)
C39 C47 C48 107.8(3)
C39 C47 Fe2 69.38(19)
C48 C47 Fe2 70.3(2)
C41 C48 C47 108.2(3)
C41 C48 Fe2 69.7(2)
C47 C48 Fe2 68.97(19)
C56 C49 C50 117.9(3)
C56 C49 B2 121.9(3)
C50 C49 B2 120.2(3)
C52 C50 C49 119.7(3)
C52 C50 C51 118.5(3)
C49 C50 C51 121.7(3)
C53 C52 C50 122.8(3)
C52 C53 C55 117.7(3)
C52 C53 C54 120.8(3)
C55 C53 C54 121.5(3)
C53 C55 C56 121.8(3)
C55 C56 C49 120.1(3)
C55 C56 C57 118.1(3)
C49 C56 C57 121.9(3)
C59 C58 C65 117.3(3)
C59 C58 B2 121.3(3)
C65 C58 B2 121.3(3)
C61 C59 C58 120.2(3)
C61 C59 C60 116.6(3)
C58 C59 C60 123.2(3)
C62 C61 C59 122.2(3)
C64 C62 C61 118.0(3)
C64 C62 C63 121.3(3)
C61 C62 C63 120.7(3)
C62 C64 C65 122.1(3)
C64 C65 C58 120.1(3)
C64 C65 C66 118.1(3)
C58 C65 C66 121.8(3)
O1 C67 C70 112.4(4)
C28 B1 C18 117.4(3)
C28 B1 C19 123.7(3)
C18 B1 C19 118.9(3)
C15 B2 C58 123.8(3)
C15 B2 C49 116.9(3)
C58 B2 C49 118.9(3)
C67 O1 C69 104.6(4)
C70 C68 C69 114.4(6)
C68 C69 O1 103.2(5)
C68 C70 C67 102.3(5)

loop_
_geom_bond_atom_site_label_1
_geom_bond_atom_site_label_2
_geom_bond_distance
Fe1 C7 2.027(4)
Fe1 C6 2.027(3)
Fe1 C1 2.027(4)
Fe1 C2 2.032(4)
Fe1 C5 2.038(4)
Fe1 C3 2.039(4)
Fe1 C8 2.039(3)
Fe1 C10 2.042(3)
Fe1 C9 2.044(3)
Fe1 C4 2.046(4)
Fe2 C39 2.030(3)
Fe2 C45 2.032(4)
Fe2 C44 2.033(4)
Fe2 C43 2.033(4)
Fe2 C40 2.035(3)
Fe2 C47 2.036(3)
Fe2 C41 2.047(3)
Fe2 C42 2.053(4)
Fe2 C46 2.054(4)
Fe2 C48 2.054(4)
C1 C5 1.400(5)
C1 C2 1.415(5)
C2 C3 1.408(5)
C3 C4 1.409(5)
C4 C5 1.410(5)
C6 C7 1.412(4)
C6 C10 1.427(4)
C7 C8 1.407(5)
C8 C9 1.417(4)
C9 C10 1.430(4)
C10 C11 1.433(4)
C11 C12 1.200(4)
C12 C13 1.435(4)
C13 C14 1.400(4)
C13 C18 1.411(4)
C14 C15 1.403(4)
C15 C16 1.420(4)
C15 B2 1.567(5)
C16 C17 1.402(4)
C16 C37 1.440(4)
C17 C18 1.394(4)
C18 B1 1.576(5)
C19 C20 1.408(4)
C19 C26 1.409(4)
C19 B1 1.576(5)
C20 C22 1.398(4)
C20 C21 1.510(4)
C22 C23 1.374(5)
C23 C25 1.393(5)
C23 C24 1.512(5)
C25 C26 1.391(4)
C26 C27 1.506(4)
C28 C29 1.408(4)
C28 C34 1.416(4)
C28 B1 1.569(5)
C29 C31 1.389(4)
C29 C30 1.528(4)
C31 C32 1.384(5)
C32 C33 1.374(5)
C32 C36 1.508(4)
C33 C34 1.393(4)
C34 C35 1.508(4)
C37 C38 1.193(4)
C38 C39 1.434(4)
C39 C47 1.418(4)
C39 C40 1.432(4)
C40 C41 1.415(4)
C41 C48 1.409(5)
C42 C46 1.406(5)
C42 C43 1.411(5)
C43 C44 1.420(5)
C44 C45 1.407(5)
C45 C46 1.409(5)
C47 C48 1.422(5)
C49 C56 1.413(4)
C49 C50 1.414(4)
C49 B2 1.581(5)
C50 C52 1.387(4)
C50 C51 1.509(4)
C52 C53 1.377(5)
C53 C55 1.388(4)
C53 C54 1.505(4)
C55 C56 1.395(4)
C56 C57 1.505(4)
C58 C59 1.415(4)
C58 C65 1.418(4)
C58 B2 1.575(5)
C59 C61 1.389(4)
C59 C60 1.512(4)
C61 C62 1.380(5)
C62 C64 1.376(5)
C62 C63 1.515(5)
C64 C65 1.395(4)
C65 C66 1.509(4)
C67 O1 1.369(5)
C67 C70 1.475(7)
O1 C69 1.510(6)
C68 C70 1.367(7)
C68 C69 1.438(8)
